data_8103532
loop_
_publ_author_name
'Baumgartner, O.'
'Voellenkle, H.'

_publ_section_title
;
 Die Kristallstruktur der Verbindung K4 Sr Ge3 O9, ein cyclogermanat mit
 zwoelferringen
;
_journal_name_full
;
Zeitschrift fuer Kristallographie, Kristallgeometrie, Kristallphysik, 
Kristallchemie (145,1977-148,1979)
;
_journal_page_first 261
_journal_page_last 268
_journal_volume 146
_journal_year 1977
_chemical_formula_sum 'Ge12 K16 O36 Sr4'
_chemical_name_systematic 'K16 Sr4 (Ge12 O36)'
_space_group_IT_number 205
_symmetry_space_group_name_Hall '-P 2ac 2ab 3'
_symmetry_space_group_name_H-M 'P a -3'
_cell_angle_alpha 90
_cell_angle_beta 90
_cell_angle_gamma 90
_cell_formula_units_Z 4
_cell_length_a 16.625
_cell_length_b 16.625
_cell_length_c 16.625
_cell_volume 4594.994
_citation_journal_id_ASTM ZKKKAJ
_cod_data_source_file Baumgartner_ZKKKAJ_1977_226.cif
_cod_data_source_block Ge12K16O36Sr4
_cod_database_code 8103532

loop_
_symmetry_equiv_pos_as_xyz
x,y,z
-x+1/2,-y,z+1/2
x+1/2,-y+1/2,-z
-x,y+1/2,-z+1/2
z,x,y
-z+1/2,-x,y+1/2
z+1/2,-x+1/2,-y
-z,x+1/2,-y+1/2
y,z,x
y+1/2,-z+1/2,-x
-y,z+1/2,-x+1/2
-y+1/2,-z,x+1/2
-x,-y,-z
x-1/2,y,-z-1/2
-x-1/2,y-1/2,z
x,-y-1/2,z-1/2
-z,-x,-y
z-1/2,x,-y-1/2
-z-1/2,x-1/2,y
z,-x-1/2,y-1/2
-y,-z,-x
-y-1/2,z-1/2,x
y,-z-1/2,x-1/2
y-1/2,z,-x-1/2

loop_
_atom_site_label
_atom_site_type_symbol
_atom_site_fract_x
_atom_site_fract_y
_atom_site_fract_z
_atom_site_occupancy
_atom_site_U_iso_or_equiv
O1 O-2 0.271 0.2751 0.4199 1 0.0
O3 O-2 0.1195 0.2038 0.4536 1 0.0
K1 K+1 0 0 0 1 0.0
Ge2 Ge+4 0.4729 0.0231 0.2418 1 0.0
O4 O-2 0.0867 0.2129 0.2426 1 0.0
Ge1 Ge+4 0.4893 0.2189 0.2211 1 0.0
K2 K+1 0.5 0.5 0.5 1 0.0
K4 K+1 0.3932 0.1469 0.3897 1 0.0
K5 K+1 0.0851 0.3454 0.1444 1 0.0
Sr2 Sr+2 0.3729 0.3729 0.3729 1 0.0
O6 O-2 0.2623 0.1233 0.4825 1 0.0
O5 O-2 0.021 0.0279 0.1639 1 0.0
Sr1 Sr+2 0.1252 0.1252 0.1252 1 0.0
K3 K+1 0.2498 0.2498 0.2498 1 0.0
O2 O-2 0.3317 0.4806 0.4705 1 0.0
